data_7126422
loop_
_publ_author_name
'Fueyo-Gonz\'alez, Francisco'
'Garcia-Fernandez, Emilio'
'Mart\'inez, David'
'Infantes, Lourdes'
'Orte, Angel'
'Gonz\'alez-Vera, Juan A'
'Herranz, Rosario'

_publ_section_title
;
 Smart lanthanide antennas for sensing water.
;
_journal_issue 41
_journal_name_full 'Chemical communications (Cambridge, England)'
_journal_page_first 5484
_journal_page_last 5487
_journal_paper_doi 10.1039/d0cc01725f
_journal_volume 56
_journal_year 2020
_chemical_formula_moiety 'C16 H20 N O5 P'
_chemical_formula_sum 'C16 H20 N O5 P'
_chemical_formula_weight 337.30
_space_group_crystal_system monoclinic
_space_group_IT_number 14
_space_group_name_Hall '-P 2ybc'
_space_group_name_H-M_alt 'P 1 21/c 1'
_atom_sites_solution_hydrogens mixed
_audit_creation_date 2020-01-29
_audit_creation_method
;
Olex2 1.2
(compiled May 18 2018 14:05:52 for OlexSys, GUI svn.r5506)
;
_audit_update_record
;
2020-01-29 deposited with the CCDC.	2020-04-21 downloaded from the CCDC.
;
_cell_angle_alpha 90
_cell_angle_beta 90.79(6)
_cell_angle_gamma 90
_cell_formula_units_Z 8
_cell_length_a 13.804(4)
_cell_length_b 13.802(5)
_cell_length_c 16.169(3)
_cell_measurement_temperature 100
_cell_measurement_theta_max 28.719
_cell_measurement_theta_min 2.256
_cell_volume 3080.3(15)
_computing_cell_refinement 'XDS (Kabsch, 2010)'
_computing_data_reduction 'XDS (Kabsch, 2010)'
_computing_molecular_graphics 'Olex2 (Dolomanov et al., 2009)'
_computing_publication_material 'Olex2 (Dolomanov et al., 2009)'
_computing_structure_refinement 'ShelXL (Sheldrick, 2015)'
_computing_structure_solution 'SIR2014 Patterson'
_diffrn_ambient_temperature 100
_diffrn_detector 'Silicon pixel detector'
_diffrn_detector_type 'Pilatus 6M - Dectris'
_diffrn_measured_fraction_theta_full 0.992
_diffrn_measured_fraction_theta_max 0.992
_diffrn_measurement_device_type 'XALOC-ALBA Syncrotron'
_diffrn_radiation_type synchrotron
_diffrn_radiation_wavelength 0.82653
_diffrn_reflns_av_R_equivalents 0.1205
_diffrn_reflns_av_unetI/netI 0.0851
_diffrn_reflns_Laue_measured_fraction_full 0.992
_diffrn_reflns_Laue_measured_fraction_max 0.992
_diffrn_reflns_limit_h_max 16
_diffrn_reflns_limit_h_min -16
_diffrn_reflns_limit_k_max 16
_diffrn_reflns_limit_k_min -16
_diffrn_reflns_limit_l_max 18
_diffrn_reflns_limit_l_min -18
_diffrn_reflns_number 31314
_diffrn_reflns_point_group_measured_fraction_full 0.992
_diffrn_reflns_point_group_measured_fraction_max 0.992
_diffrn_reflns_theta_full 28.719
_diffrn_reflns_theta_max 28.719
_diffrn_reflns_theta_min 2.256
_diffrn_source synchrotron
_diffrn_source_type 'BL13-XALOC, Alba Synchrotron'
_exptl_absorpt_coefficient_mu 0.301
_exptl_crystal_density_diffrn 1.455
_exptl_crystal_F_000 1424
_refine_diff_density_max 0.947
_refine_diff_density_min -0.881
_refine_diff_density_rms 0.171
_refine_ls_extinction_coef 0.0142(19)
_refine_ls_extinction_expression Fc^*^=kFc[1+0.001xFc^2^\l^3^/sin(2\q)]^-1/4^
_refine_ls_extinction_method 'SHELXL-2018/3 (Sheldrick 2018)'
_refine_ls_goodness_of_fit_ref 1.063
_refine_ls_hydrogen_treatment mixed
_refine_ls_matrix_type full
_refine_ls_number_parameters 441
_refine_ls_number_reflns 5029
_refine_ls_number_restraints 1
_refine_ls_restrained_S_all 1.063
_refine_ls_R_factor_all 0.0943
_refine_ls_R_factor_gt 0.0876
_refine_ls_shift/su_max 0.000
_refine_ls_shift/su_mean 0.000
_refine_ls_structure_factor_coef Fsqd
_refine_ls_weighting_details 'w=1/[\s^2^(Fo^2^)+(0.1550P)^2^+3.8336P] where P=(Fo^2^+2Fc^2^)/3'
_refine_ls_weighting_scheme calc
_refine_ls_wR_factor_gt 0.2328
_refine_ls_wR_factor_ref 0.2403
_reflns_Friedel_coverage 0.000
_reflns_number_gt 4277
_reflns_number_total 5029
_reflns_threshold_expression 'I > 2\s(I)'
_cod_data_source_file d0cc01725f2.cif
_cod_data_source_block tubo1
_cod_depositor_comments 'Adding full bibliography for 7126421--7126424.cif.'
_cod_database_code 7126422
_shelx_shelxl_version_number 2018/3
_shelx_space_group_comment
;
The symmetry employed for this shelxl refinement is uniquely defined
by the following loop, which should always be used as a source of
symmetry information in preference to the above space-group names.
They are only intended as comments.
;
_olex2_refinement_description
;
1. Fixed Uiso
 At 1.2 times of:
  All C(H) groups, All C(H,H) groups, All C(H,H,H,H) groups
 At 1.5 times of:
  All C(H,H,H) groups
2. Restrained distances
 H101-N101 \\sim H201-N201
 with sigma of 0.02
3. Others
 Sof(H21H)=Sof(H21I)=Sof(C15B)=Sof(H15D)=Sof(H15E)=Sof(H15F)=1-FVAR(1)
 Sof(H21F)=Sof(H21G)=Sof(C15A)=Sof(H15A)=Sof(H15B)=Sof(H15C)=FVAR(1)
4.a Secondary CH2 refined with riding coordinates:
 C104(H10A,H10B), C105(H10C,H10D), C112(H11A,H11B), C114(H11F,H11G), C204(H20A,
 H20B), C205(H20C,H20D), C212(H21A,H21B), C214(H21F,H21G), C214(H21H,H21I)
4.b Aromatic/amide H refined with riding coordinates:
 C107(H107), C108(H108), C207(H207), C208(H208)
4.c Idealised Me refined as rotating group:
 C113(H11C,H11D,H11E), C115(H11H,H11I,H11J), C116(H11K,H11L,H11M), C213(H21C,
 H21D,H21E), C216(H21J,H21K,H21L), C15A(H15A,H15B,H15C), C15B(H15D,H15E,H15F)
;
_olex2_submission_special_instructions 'No special instructions were received'

loop_
_space_group_symop_operation_xyz
'x, y, z'
'-x, y+1/2, -z+1/2'
'-x, -y, -z'
'x, -y-1/2, z-1/2'

loop_
_atom_site_label
_atom_site_type_symbol
_atom_site_fract_x
_atom_site_fract_y
_atom_site_fract_z
_atom_site_U_iso_or_equiv
_atom_site_adp_type
_atom_site_occupancy
_atom_site_site_symmetry_order
_atom_site_calc_flag
_atom_site_refinement_flags_posn
_atom_site_refinement_flags_adp
_atom_site_refinement_flags_occupancy
_atom_site_disorder_assembly
_atom_site_disorder_group
H101 H -0.099(3) 0.349(3) 0.220(3) 0.038(14) Uiso 1 1 d D . . . .
H201 H -0.004(3) 0.357(3) 0.380(3) 0.034(13) Uiso 1 1 d D . . . .
N101 N -0.0605(2) 0.3558(2) 0.18438(17) 0.0108(6) Uani 1 1 d D . . . .
O101 O 0.06568(16) 0.33010(17) 0.27322(13) 0.0143(6) Uani 1 1 d . . . . .
O102 O 0.26265(17) 0.42034(19) 0.21926(15) 0.0227(6) Uani 1 1 d . . . . .
O103 O 0.28162(16) 0.33812(18) 0.07761(15) 0.0189(6) Uani 1 1 d . . . . .
O104 O 0.25055(16) 0.23692(18) 0.19822(14) 0.0167(6) Uani 1 1 d . . . . .
O105 O -0.25746(16) 0.38074(18) 0.15245(14) 0.0167(6) Uani 1 1 d . . . . .
P1 P 0.22955(6) 0.34247(6) 0.16447(5) 0.0135(3) Uani 1 1 d . . . . .
C101 C 0.0361(2) 0.3447(2) 0.2009(2) 0.0124(8) Uani 1 1 d . . . . .
C102 C 0.1045(2) 0.3489(2) 0.1318(2) 0.0101(7) Uani 1 1 d . . . . .
C103 C 0.0689(2) 0.3589(2) 0.0538(2) 0.0122(7) Uani 1 1 d . . . . .
C104 C 0.1141(2) 0.3630(3) -0.03097(19) 0.0138(7) Uani 1 1 d . . . . .
H10A H 0.147584 0.301391 -0.043386 0.017 Uiso 1 1 calc R . . . .
H10B H 0.161759 0.416547 -0.033677 0.017 Uiso 1 1 calc R . . . .
C105 C 0.0293(2) 0.3805(2) -0.09345(19) 0.0152(8) Uani 1 1 d . . . . .
H10C H 0.038656 0.441946 -0.123874 0.018 Uiso 1 1 calc R . . . .
H10D H 0.024717 0.326705 -0.133835 0.018 Uiso 1 1 calc R . . . .
C106 C -0.0602(2) 0.3851(2) -0.0417(2) 0.0132(7) Uani 1 1 d . . . . .
C107 C -0.1571(3) 0.4003(3) -0.0598(2) 0.0170(8) Uani 1 1 d . . . . .
H107 H -0.178119 0.411514 -0.115177 0.020 Uiso 1 1 calc R . . . .
C108 C -0.2236(2) 0.3988(2) 0.0041(2) 0.0148(7) Uani 1 1 d . . . . .
H108 H -0.290187 0.408575 -0.008955 0.018 Uiso 1 1 calc R . . . .
C109 C -0.1965(2) 0.3837(2) 0.0862(2) 0.0138(7) Uani 1 1 d . . . . .
C110 C -0.0979(2) 0.3697(2) 0.1062(2) 0.0119(7) Uani 1 1 d . . . . .
C111 C -0.0332(2) 0.3703(2) 0.04098(19) 0.0112(7) Uani 1 1 d . . . . .
C112 C 0.3872(3) 0.3247(4) 0.0791(2) 0.0316(10) Uani 1 1 d . . . . .
H11A H 0.403552 0.257342 0.094960 0.038 Uiso 1 1 calc R . . . .
H11B H 0.417648 0.369180 0.119902 0.038 Uiso 1 1 calc R . . . .
C113 C 0.4235(3) 0.3461(3) -0.0057(2) 0.0319(10) Uani 1 1 d . . . . .
H11C H 0.390790 0.303706 -0.045917 0.048 Uiso 1 1 calc GR . . . .
H11D H 0.493536 0.334623 -0.007198 0.048 Uiso 1 1 calc GR . . . .
H11E H 0.409998 0.413902 -0.019629 0.048 Uiso 1 1 calc GR . . . .
C114 C 0.2588(3) 0.2144(3) 0.2857(2) 0.0247(9) Uani 1 1 d . . . . .
H11F H 0.196240 0.226509 0.313114 0.030 Uiso 1 1 calc R . . . .
H11G H 0.308825 0.255814 0.312228 0.030 Uiso 1 1 calc R . . . .
C115 C 0.2862(3) 0.1099(3) 0.2940(2) 0.0262(9) Uani 1 1 d . . . . .
H11H H 0.238413 0.069788 0.264455 0.039 Uiso 1 1 calc GR . . . .
H11I H 0.287747 0.091880 0.352597 0.039 Uiso 1 1 calc GR . . . .
H11J H 0.350329 0.099620 0.270278 0.039 Uiso 1 1 calc GR . . . .
C116 C -0.3593(2) 0.3815(3) 0.1338(2) 0.0232(9) Uani 1 1 d . . . . .
H11K H -0.375185 0.438715 0.100438 0.035 Uiso 1 1 calc GR . . . .
H11L H -0.395606 0.383455 0.185445 0.035 Uiso 1 1 calc GR . . . .
H11M H -0.376614 0.322811 0.102883 0.035 Uiso 1 1 calc GR . . . .
N201 N -0.0420(2) 0.3583(2) 0.41842(17) 0.0102(6) Uani 1 1 d D . . . .
O201 O -0.16841(16) 0.33339(17) 0.32971(13) 0.0146(6) Uani 1 1 d . . . . .
O202 O -0.38971(17) 0.34968(19) 0.52647(15) 0.0213(6) Uani 1 1 d . . . . .
O203 O -0.35267(16) 0.4268(2) 0.38537(15) 0.0236(6) Uani 1 1 d . . . . .
O204 O -0.35649(16) 0.24558(19) 0.40429(14) 0.0192(6) Uani 1 1 d . . . . .
O205 O 0.15222(15) 0.38918(18) 0.44546(14) 0.0150(6) Uani 1 1 d . . . . .
P2 P -0.33313(6) 0.34321(7) 0.45022(6) 0.0157(3) Uani 1 1 d . . . . .
C201 C -0.1390(2) 0.3469(2) 0.4017(2) 0.0123(7) Uani 1 1 d . . . . .
C202 C -0.2055(2) 0.3508(2) 0.4722(2) 0.0102(7) Uani 1 1 d . . . . .
C203 C -0.1692(2) 0.3655(2) 0.5501(2) 0.0130(7) Uani 1 1 d . . . . .
C204 C -0.2140(2) 0.3727(3) 0.63504(19) 0.0164(8) Uani 1 1 d . . . . .
H20A H -0.245516 0.310869 0.650135 0.020 Uiso 1 1 calc R . . . .
H20B H -0.263102 0.425014 0.636160 0.020 Uiso 1 1 calc R . . . .
C205 C -0.1290(2) 0.3957(3) 0.6954(2) 0.0159(7) Uani 1 1 d . . . . .
H20C H -0.138440 0.459368 0.722236 0.019 Uiso 1 1 calc R . . . .
H20D H -0.123372 0.345283 0.738792 0.019 Uiso 1 1 calc R . . . .
C206 C -0.0399(2) 0.3967(2) 0.64227(19) 0.0127(7) Uani 1 1 d . . . . .
C207 C 0.0573(2) 0.4131(2) 0.6593(2) 0.0154(7) Uani 1 1 d . . . . .
H207 H 0.078956 0.425466 0.714352 0.018 Uiso 1 1 calc R . . . .
C208 C 0.1232(2) 0.4111(2) 0.5942(2) 0.0151(7) Uani 1 1 d . . . . .
H208 H 0.189845 0.422751 0.605904 0.018 Uiso 1 1 calc R . . . .
C209 C 0.0945(2) 0.3929(2) 0.5135(2) 0.0122(7) Uani 1 1 d . . . . .
C210 C -0.0046(2) 0.3766(2) 0.49581(19) 0.0102(7) Uani 1 1 d . . . . .
C211 C -0.0681(2) 0.3791(2) 0.5615(2) 0.0114(7) Uani 1 1 d . . . . .
C212 C -0.4320(3) 0.4941(3) 0.3938(2) 0.0294(9) Uani 1 1 d . . . . .
H21A H -0.415949 0.555895 0.366064 0.035 Uiso 1 1 calc R . . . .
H21B H -0.442505 0.507857 0.453150 0.035 Uiso 1 1 calc R . . . .
C213 C -0.5225(3) 0.4525(4) 0.3561(3) 0.0449(12) Uani 1 1 d . . . . .
H21C H -0.514518 0.446083 0.296192 0.067 Uiso 1 1 calc GR . . . .
H21D H -0.577229 0.495589 0.367179 0.067 Uiso 1 1 calc GR . . . .
H21E H -0.534942 0.388616 0.380129 0.067 Uiso 1 1 calc GR . . . .
C214 C -0.3547(3) 0.2264(3) 0.3159(2) 0.0324(10) Uani 1 1 d . . . . .
H21F H -0.342531 0.288063 0.286459 0.039 Uiso 0.707(18) 1 calc R . P A 1
H21G H -0.299972 0.182290 0.304293 0.039 Uiso 0.707(18) 1 calc R . P A 1
H21H H -0.287219 0.226371 0.295823 0.039 Uiso 0.293(18) 1 calc R . P A 2
H21I H -0.391980 0.276325 0.285121 0.039 Uiso 0.293(18) 1 calc R . P A 2
C216 C 0.2544(2) 0.3934(3) 0.4592(2) 0.0206(8) Uani 1 1 d . . . . .
H21J H 0.271230 0.454585 0.486584 0.031 Uiso 1 1 calc GR . . . .
H21K H 0.287486 0.389507 0.406044 0.031 Uiso 1 1 calc GR . . . .
H21L H 0.274713 0.339040 0.494332 0.031 Uiso 1 1 calc GR . . . .
C15A C -0.4414(5) 0.1846(7) 0.2839(4) 0.039(3) Uani 0.707(18) 1 d . . P A 1
H15A H -0.456016 0.125295 0.314712 0.059 Uiso 0.707(18) 1 calc GR . P A 1
H15B H -0.433180 0.168853 0.225351 0.059 Uiso 0.707(18) 1 calc GR . P A 1
H15C H -0.494867 0.230690 0.289715 0.059 Uiso 0.707(18) 1 calc GR . P A 1
C15B C -0.4013(12) 0.1257(14) 0.3042(10) 0.033(5) Uani 0.293(18) 1 d . . P A 2
H15D H -0.350732 0.075883 0.305852 0.049 Uiso 0.293(18) 1 calc GR . P A 2
H15E H -0.435366 0.123313 0.250659 0.049 Uiso 0.293(18) 1 calc GR . P A 2
H15F H -0.447400 0.113976 0.348634 0.049 Uiso 0.293(18) 1 calc GR . P A 2

loop_
_atom_site_aniso_label
_atom_site_aniso_U_11
_atom_site_aniso_U_22
_atom_site_aniso_U_33
_atom_site_aniso_U_23
_atom_site_aniso_U_13
_atom_site_aniso_U_12
N101 0.0105(14) 0.0150(14) 0.0071(14) 0.0008(11) 0.0066(11) 0.0000(11)
O101 0.0100(11) 0.0259(14) 0.0070(12) 0.0024(9) 0.0021(9) 0.0022(9)
O102 0.0155(12) 0.0276(15) 0.0250(13) -0.0047(11) 0.0015(10) -0.0024(10)
O103 0.0071(12) 0.0357(16) 0.0140(13) 0.0028(10) 0.0029(10) 0.0015(10)
O104 0.0132(11) 0.0251(14) 0.0117(11) -0.0028(10) 0.0009(9) 0.0018(10)
O105 0.0109(11) 0.0265(14) 0.0127(12) 0.0007(10) 0.0031(9) 0.0021(10)
P1 0.0084(5) 0.0205(6) 0.0116(5) -0.0013(3) 0.0032(4) -0.0018(3)
C101 0.0141(16) 0.0108(18) 0.0123(18) -0.0019(12) 0.0049(14) 0.0006(12)
C102 0.0096(16) 0.0086(16) 0.0121(17) 0.0000(12) 0.0038(13) -0.0021(11)
C103 0.0190(17) 0.0070(15) 0.0109(17) -0.0036(12) 0.0056(14) -0.0025(13)
C104 0.0187(17) 0.0160(17) 0.0067(16) 0.0021(13) 0.0062(13) -0.0013(14)
C105 0.0233(18) 0.0124(17) 0.0099(16) -0.0024(13) 0.0039(14) -0.0021(14)
C106 0.0228(18) 0.0062(16) 0.0108(16) -0.0001(12) 0.0012(13) -0.0044(13)
C107 0.0245(18) 0.0143(18) 0.0122(17) -0.0002(13) -0.0041(14) -0.0005(14)
C108 0.0150(16) 0.0147(17) 0.0147(16) -0.0018(14) -0.0032(13) 0.0000(13)
C109 0.0132(16) 0.0158(18) 0.0123(16) -0.0021(14) 0.0031(13) 0.0004(13)
C110 0.0171(16) 0.0092(16) 0.0093(16) -0.0013(12) 0.0005(13) -0.0006(13)
C111 0.0154(16) 0.0083(15) 0.0099(16) -0.0006(12) 0.0030(13) -0.0011(13)
C112 0.0101(17) 0.063(3) 0.022(2) 0.006(2) 0.0036(14) 0.0012(18)
C113 0.0146(18) 0.054(3) 0.027(2) 0.0049(19) 0.0071(16) -0.0009(17)
C114 0.0251(18) 0.038(2) 0.0114(17) 0.0024(16) 0.0009(14) 0.0113(17)
C115 0.0244(19) 0.033(2) 0.0207(19) 0.0025(17) -0.0071(15) -0.0002(17)
C116 0.0083(16) 0.035(2) 0.026(2) 0.0060(17) 0.0019(14) 0.0033(15)
N201 0.0102(14) 0.0136(14) 0.0069(14) -0.0006(11) 0.0050(11) -0.0006(11)
O201 0.0101(11) 0.0278(14) 0.0058(12) -0.0020(9) 0.0022(9) -0.0027(9)
O202 0.0110(12) 0.0349(16) 0.0181(13) 0.0009(11) 0.0022(10) 0.0009(10)
O203 0.0140(12) 0.0353(16) 0.0216(13) 0.0069(11) 0.0031(10) 0.0091(11)
O204 0.0133(11) 0.0302(15) 0.0140(12) 0.0009(10) 0.0001(9) -0.0047(10)
O205 0.0099(11) 0.0219(14) 0.0134(12) -0.0024(10) 0.0056(9) -0.0007(9)
P2 0.0069(5) 0.0234(6) 0.0169(6) -0.0007(3) 0.0025(4) 0.0007(3)
C201 0.0105(16) 0.0109(17) 0.0156(18) 0.0010(12) 0.0023(13) 0.0009(12)
C202 0.0079(15) 0.0126(17) 0.0101(16) -0.0018(12) 0.0026(12) -0.0015(12)
C203 0.0121(16) 0.0113(16) 0.0158(18) 0.0015(13) 0.0055(13) 0.0004(13)
C204 0.0142(16) 0.0249(19) 0.0104(17) -0.0016(14) 0.0063(13) 0.0000(14)
C205 0.0180(17) 0.0196(18) 0.0102(16) 0.0018(14) 0.0048(13) 0.0020(14)
C206 0.0178(16) 0.0095(16) 0.0108(16) 0.0020(13) 0.0025(13) 0.0017(13)
C207 0.0201(17) 0.0166(18) 0.0094(16) -0.0014(13) -0.0023(13) -0.0006(14)
C208 0.0134(15) 0.0139(17) 0.0179(17) 0.0023(14) -0.0031(13) 0.0028(13)
C209 0.0134(16) 0.0099(16) 0.0134(16) 0.0026(13) 0.0046(13) 0.0008(12)
C210 0.0126(15) 0.0080(16) 0.0099(16) 0.0001(12) 0.0021(12) 0.0007(12)
C211 0.0136(16) 0.0078(16) 0.0129(17) 0.0010(13) 0.0044(13) 0.0008(12)
C212 0.029(2) 0.030(2) 0.029(2) 0.0031(17) 0.0068(16) 0.0096(17)
C213 0.022(2) 0.051(3) 0.061(3) 0.001(2) 0.003(2) 0.009(2)
C214 0.042(2) 0.040(2) 0.0149(18) -0.0042(17) -0.0028(16) -0.0067(19)
C216 0.0078(15) 0.025(2) 0.029(2) -0.0094(16) 0.0047(14) -0.0011(14)
C15A 0.034(4) 0.060(6) 0.023(3) -0.011(3) 0.005(3) -0.022(4)
C15B 0.028(8) 0.034(10) 0.037(9) -0.021(8) 0.001(7) 0.005(7)

loop_
_atom_type_symbol
_atom_type_description
_atom_type_scat_dispersion_real
_atom_type_scat_dispersion_imag
_atom_type_scat_source
C C 0.0047 0.0023 'International Tables Vol C Tables 4.2.6.8 and 6.1.1.4'
H H 0.0000 0.0000 'International Tables Vol C Tables 4.2.6.8 and 6.1.1.4'
N N 0.0089 0.0046 'International Tables Vol C Tables 4.2.6.8 and 6.1.1.4'
O O 0.0152 0.0085 'International Tables Vol C Tables 4.2.6.8 and 6.1.1.4'
P P 0.1311 0.1291 'International Tables Vol C Tables 4.2.6.8 and 6.1.1.4'

loop_
_geom_angle_atom_site_label_1
_geom_angle_atom_site_label_2
_geom_angle_atom_site_label_3
_geom_angle
_geom_angle_site_symmetry_1
_geom_angle_site_symmetry_3
_geom_angle_publ_flag
C101 N101 H101 120(4) . . ?
C101 N101 C110 123.4(3) . . ?
C110 N101 H101 116(4) . . ?
C112 O103 P1 116.8(2) . . ?
C114 O104 P1 123.0(2) . . ?
C109 O105 C116 116.5(3) . . ?
O102 P1 O103 114.98(13) . . ?
O102 P1 O104 114.45(14) . . ?
O102 P1 C102 115.61(15) . . ?
O103 P1 C102 100.72(15) . . ?
O104 P1 O103 100.80(13) . . ?
O104 P1 C102 108.48(13) . . ?
N101 C101 C102 118.8(3) . . ?
O101 C101 N101 120.5(3) . . ?
O101 C101 C102 120.8(3) . . ?
C101 C102 P1 113.4(2) . . ?
C103 C102 P1 127.8(3) . . ?
C103 C102 C101 118.8(3) . . ?
C102 C103 C104 134.2(3) . . ?
C102 C103 C111 119.4(3) . . ?
C111 C103 C104 106.4(3) . . ?
C103 C104 H10A 110.5 . . ?
C103 C104 H10B 110.5 . . ?
C103 C104 C105 106.1(3) . . ?
H10A C104 H10B 108.7 . . ?
C105 C104 H10A 110.5 . . ?
C105 C104 H10B 110.5 . . ?
C104 C105 H10C 110.7 . . ?
C104 C105 H10D 110.7 . . ?
H10C C105 H10D 108.8 . . ?
C106 C105 C104 105.2(3) . . ?
C106 C105 H10C 110.7 . . ?
C106 C105 H10D 110.7 . . ?
C107 C106 C105 133.6(3) . . ?
C107 C106 C111 118.0(3) . . ?
C111 C106 C105 108.4(3) . . ?
C106 C107 H107 120.4 . . ?
C106 C107 C108 119.1(3) . . ?
C108 C107 H107 120.4 . . ?
C107 C108 H108 118.6 . . ?
C109 C108 C107 122.7(3) . . ?
C109 C108 H108 118.6 . . ?
O105 C109 C108 126.2(3) . . ?
O105 C109 C110 114.7(3) . . ?
C108 C109 C110 119.1(3) . . ?
N101 C110 C109 125.6(3) . . ?
N101 C110 C111 117.5(3) . . ?
C111 C110 C109 117.0(3) . . ?
C106 C111 C103 113.8(3) . . ?
C110 C111 C103 122.1(3) . . ?
C110 C111 C106 124.0(3) . . ?
O103 C112 H11A 110.2 . . ?
O103 C112 H11B 110.2 . . ?
O103 C112 C113 107.8(3) . . ?
H11A C112 H11B 108.5 . . ?
C113 C112 H11A 110.2 . . ?
C113 C112 H11B 110.2 . . ?
C112 C113 H11C 109.5 . . ?
C112 C113 H11D 109.5 . . ?
C112 C113 H11E 109.5 . . ?
H11C C113 H11D 109.5 . . ?
H11C C113 H11E 109.5 . . ?
H11D C113 H11E 109.5 . . ?
O104 C114 H11F 110.1 . . ?
O104 C114 H11G 110.1 . . ?
O104 C114 C115 108.1(3) . . ?
H11F C114 H11G 108.4 . . ?
C115 C114 H11F 110.1 . . ?
C115 C114 H11G 110.1 . . ?
C114 C115 H11H 109.5 . . ?
C114 C115 H11I 109.5 . . ?
C114 C115 H11J 109.5 . . ?
H11H C115 H11I 109.5 . . ?
H11H C115 H11J 109.5 . . ?
H11I C115 H11J 109.5 . . ?
O105 C116 H11K 109.5 . . ?
O105 C116 H11L 109.5 . . ?
O105 C116 H11M 109.5 . . ?
H11K C116 H11L 109.5 . . ?
H11K C116 H11M 109.5 . . ?
H11L C116 H11M 109.5 . . ?
C201 N201 H201 119(3) . . ?
C210 N201 H201 117(3) . . ?
C210 N201 C201 123.8(3) . . ?
C212 O203 P2 122.0(2) . . ?
C214 O204 P2 127.9(2) . . ?
C209 O205 C216 117.4(3) . . ?
O202 P2 O203 115.10(14) . . ?
O202 P2 O204 109.91(14) . . ?
O202 P2 C202 111.21(15) . . ?
O203 P2 C202 104.27(14) . . ?
O204 P2 O203 106.29(14) . . ?
O204 P2 C202 109.78(14) . . ?
N201 C201 C202 117.3(3) . . ?
O201 C201 N201 120.5(3) . . ?
O201 C201 C202 122.1(3) . . ?
C201 C202 P2 117.7(2) . . ?
C203 C202 P2 122.5(2) . . ?
C203 C202 C201 119.7(3) . . ?
C202 C203 C204 134.1(3) . . ?
C202 C203 C211 119.3(3) . . ?
C211 C203 C204 106.6(3) . . ?
C203 C204 H20A 110.6 . . ?
C203 C204 H20B 110.6 . . ?
C203 C204 C205 105.6(3) . . ?
H20A C204 H20B 108.8 . . ?
C205 C204 H20A 110.6 . . ?
C205 C204 H20B 110.6 . . ?
C204 C205 H20C 110.7 . . ?
C204 C205 H20D 110.7 . . ?
H20C C205 H20D 108.8 . . ?
C206 C205 C204 105.0(3) . . ?
C206 C205 H20C 110.7 . . ?
C206 C205 H20D 110.7 . . ?
C207 C206 C205 133.1(3) . . ?
C211 C206 C205 108.4(3) . . ?
C211 C206 C207 118.5(3) . . ?
C206 C207 H207 120.5 . . ?
C206 C207 C208 119.0(3) . . ?
C208 C207 H207 120.5 . . ?
C207 C208 H208 118.9 . . ?
C209 C208 C207 122.1(3) . . ?
C209 C208 H208 118.9 . . ?
O205 C209 C208 127.1(3) . . ?
O205 C209 C210 113.9(3) . . ?
C208 C209 C210 119.0(3) . . ?
N201 C210 C209 124.5(3) . . ?
N201 C210 C211 118.0(3) . . ?
C211 C210 C209 117.5(3) . . ?
C206 C211 C203 114.3(3) . . ?
C206 C211 C210 123.9(3) . . ?
C210 C211 C203 121.8(3) . . ?
O203 C212 H21A 109.6 . . ?
O203 C212 H21B 109.6 . . ?
O203 C212 C213 110.1(3) . . ?
H21A C212 H21B 108.2 . . ?
C213 C212 H21A 109.6 . . ?
C213 C212 H21B 109.6 . . ?
C212 C213 H21C 109.5 . . ?
C212 C213 H21D 109.5 . . ?
C212 C213 H21E 109.5 . . ?
H21C C213 H21D 109.5 . . ?
H21C C213 H21E 109.5 . . ?
H21D C213 H21E 109.5 . . ?
O204 C214 H21F 108.8 . . ?
O204 C214 H21G 108.8 . . ?
O204 C214 H21H 110.6 . . ?
O204 C214 H21I 110.6 . . ?
O204 C214 C15B 105.7(7) . . ?
H21F C214 H21G 107.7 . . ?
H21H C214 H21I 108.7 . . ?
C15A C214 O204 113.9(4) . . ?
C15A C214 H21F 108.8 . . ?
C15A C214 H21G 108.8 . . ?
C15B C214 H21H 110.6 . . ?
C15B C214 H21I 110.6 . . ?
O205 C216 H21J 109.5 . . ?
O205 C216 H21K 109.5 . . ?
O205 C216 H21L 109.5 . . ?
H21J C216 H21K 109.5 . . ?
H21J C216 H21L 109.5 . . ?
H21K C216 H21L 109.5 . . ?
C214 C15A H15A 109.5 . . ?
C214 C15A H15B 109.5 . . ?
C214 C15A H15C 109.5 . . ?
H15A C15A H15B 109.5 . . ?
H15A C15A H15C 109.5 . . ?
H15B C15A H15C 109.5 . . ?
C214 C15B H15D 109.5 . . ?
C214 C15B H15E 109.5 . . ?
C214 C15B H15F 109.5 . . ?
H15D C15B H15E 109.5 . . ?
H15D C15B H15F 109.5 . . ?
H15E C15B H15F 109.5 . . ?

loop_
_geom_bond_atom_site_label_1
_geom_bond_atom_site_label_2
_geom_bond_distance
_geom_bond_site_symmetry_2
_geom_bond_publ_flag
N101 H101 0.80(4) . ?
N101 C101 1.365(5) . ?
N101 C110 1.372(4) . ?
O101 C101 1.249(4) . ?
O102 P1 1.462(3) . ?
O103 P1 1.588(2) . ?
O103 C112 1.469(4) . ?
O104 P1 1.581(3) . ?
O104 C114 1.451(4) . ?
O105 C109 1.371(4) . ?
O105 C116 1.433(4) . ?
P1 C102 1.800(3) . ?
C101 C102 1.475(4) . ?
C102 C103 1.355(5) . ?
C103 C104 1.515(4) . ?
C103 C111 1.429(5) . ?
C104 H10A 0.9900 . ?
C104 H10B 0.9900 . ?
C104 C105 1.555(5) . ?
C105 H10C 0.9900 . ?
C105 H10D 0.9900 . ?
C105 C106 1.504(4) . ?
C106 C107 1.381(5) . ?
C106 C111 1.398(5) . ?
C107 H107 0.9500 . ?
C107 C108 1.391(5) . ?
C108 H108 0.9500 . ?
C108 C109 1.390(5) . ?
C109 C110 1.409(5) . ?
C110 C111 1.392(4) . ?
C112 H11A 0.9900 . ?
C112 H11B 0.9900 . ?
C112 C113 1.496(5) . ?
C113 H11C 0.9800 . ?
C113 H11D 0.9800 . ?
C113 H11E 0.9800 . ?
C114 H11F 0.9900 . ?
C114 H11G 0.9900 . ?
C114 C115 1.497(6) . ?
C115 H11H 0.9800 . ?
C115 H11I 0.9800 . ?
C115 H11J 0.9800 . ?
C116 H11K 0.9800 . ?
C116 H11L 0.9800 . ?
C116 H11M 0.9800 . ?
N201 H201 0.81(4) . ?
N201 C201 1.372(4) . ?
N201 C210 1.370(4) . ?
O201 C201 1.241(4) . ?
O202 P2 1.471(3) . ?
O203 P2 1.579(3) . ?
O203 C212 1.445(4) . ?
O204 P2 1.570(3) . ?
O204 C214 1.454(4) . ?
O205 C209 1.368(4) . ?
O205 C216 1.426(4) . ?
P2 C202 1.796(3) . ?
C201 C202 1.474(4) . ?
C202 C203 1.364(5) . ?
C203 C204 1.518(4) . ?
C203 C211 1.418(4) . ?
C204 H20A 0.9900 . ?
C204 H20B 0.9900 . ?
C204 C205 1.549(5) . ?
C205 H20C 0.9900 . ?
C205 H20D 0.9900 . ?
C205 C206 1.509(4) . ?
C206 C207 1.385(5) . ?
C206 C211 1.378(5) . ?
C207 H207 0.9500 . ?
C207 C208 1.402(5) . ?
C208 H208 0.9500 . ?
C208 C209 1.382(5) . ?
C209 C210 1.411(5) . ?
C210 C211 1.387(4) . ?
C212 H21A 0.9900 . ?
C212 H21B 0.9900 . ?
C212 C213 1.497(6) . ?
C213 H21C 0.9800 . ?
C213 H21D 0.9800 . ?
C213 H21E 0.9800 . ?
C214 H21F 0.9900 . ?
C214 H21G 0.9900 . ?
C214 H21H 0.9900 . ?
C214 H21I 0.9900 . ?
C214 C15A 1.421(7) . ?
C214 C15B 1.543(17) . ?
C216 H21J 0.9800 . ?
C216 H21K 0.9800 . ?
C216 H21L 0.9800 . ?
C15A H15A 0.9800 . ?
C15A H15B 0.9800 . ?
C15A H15C 0.9800 . ?
C15B H15D 0.9800 . ?
C15B H15E 0.9800 . ?
C15B H15F 0.9800 . ?

loop_
_geom_torsion_atom_site_label_1
_geom_torsion_atom_site_label_2
_geom_torsion_atom_site_label_3
_geom_torsion_atom_site_label_4
_geom_torsion
_geom_torsion_site_symmetry_1
_geom_torsion_site_symmetry_2
_geom_torsion_site_symmetry_3
_geom_torsion_site_symmetry_4
_geom_torsion_publ_flag
N101 C101 C102 P1 175.5(2) . . . . ?
N101 C101 C102 C103 -3.0(4) . . . . ?
N101 C110 C111 C103 -1.2(5) . . . . ?
N101 C110 C111 C106 -179.0(3) . . . . ?
O101 C101 C102 P1 -5.5(4) . . . . ?
O101 C101 C102 C103 176.0(3) . . . . ?
O102 P1 C102 C101 -60.7(3) . . . . ?
O102 P1 C102 C103 117.6(3) . . . . ?
O103 P1 C102 C101 174.7(2) . . . . ?
O103 P1 C102 C103 -6.9(3) . . . . ?
O104 P1 C102 C101 69.4(2) . . . . ?
O104 P1 C102 C103 -112.3(3) . . . . ?
O105 C109 C110 N101 -1.3(5) . . . . ?
O105 C109 C110 C111 178.9(3) . . . . ?
P1 O103 C112 C113 -166.8(3) . . . . ?
P1 O104 C114 C115 -175.7(2) . . . . ?
P1 C102 C103 C104 3.7(6) . . . . ?
P1 C102 C103 C111 -175.0(2) . . . . ?
C101 N101 C110 C109 -178.4(3) . . . . ?
C101 N101 C110 C111 1.4(5) . . . . ?
C101 C102 C103 C104 -178.0(3) . . . . ?
C101 C102 C103 C111 3.3(4) . . . . ?
C102 C103 C104 C105 -177.5(4) . . . . ?
C102 C103 C111 C106 176.8(3) . . . . ?
C102 C103 C111 C110 -1.2(5) . . . . ?
C103 C104 C105 C106 -0.2(3) . . . . ?
C104 C103 C111 C106 -2.3(4) . . . . ?
C104 C103 C111 C110 179.7(3) . . . . ?
C104 C105 C106 C107 178.9(4) . . . . ?
C104 C105 C106 C111 -1.1(4) . . . . ?
C105 C106 C107 C108 179.1(3) . . . . ?
C105 C106 C111 C103 2.2(4) . . . . ?
C105 C106 C111 C110 -179.9(3) . . . . ?
C106 C107 C108 C109 0.7(5) . . . . ?
C107 C106 C111 C103 -177.8(3) . . . . ?
C107 C106 C111 C110 0.1(5) . . . . ?
C107 C108 C109 O105 -179.6(3) . . . . ?
C107 C108 C109 C110 0.3(5) . . . . ?
C108 C109 C110 N101 178.8(3) . . . . ?
C108 C109 C110 C111 -1.1(5) . . . . ?
C109 C110 C111 C103 178.7(3) . . . . ?
C109 C110 C111 C106 0.9(5) . . . . ?
C110 N101 C101 O101 -178.4(3) . . . . ?
C110 N101 C101 C102 0.6(5) . . . . ?
C111 C103 C104 C105 1.4(3) . . . . ?
C111 C106 C107 C108 -0.9(5) . . . . ?
C112 O103 P1 O102 59.6(3) . . . . ?
C112 O103 P1 O104 -64.1(3) . . . . ?
C112 O103 P1 C102 -175.4(3) . . . . ?
C114 O104 P1 O102 27.2(3) . . . . ?
C114 O104 P1 O103 151.2(2) . . . . ?
C114 O104 P1 C102 -103.5(3) . . . . ?
C116 O105 C109 C108 8.1(5) . . . . ?
C116 O105 C109 C110 -171.8(3) . . . . ?
N201 C201 C202 P2 176.4(2) . . . . ?
N201 C201 C202 C203 0.1(4) . . . . ?
N201 C210 C211 C203 -1.4(5) . . . . ?
N201 C210 C211 C206 -180.0(3) . . . . ?
O201 C201 C202 P2 -4.0(4) . . . . ?
O201 C201 C202 C203 179.7(3) . . . . ?
O202 P2 C202 C201 -179.1(2) . . . . ?
O202 P2 C202 C203 -2.9(3) . . . . ?
O203 P2 C202 C201 -54.5(3) . . . . ?
O203 P2 C202 C203 121.7(3) . . . . ?
O204 P2 C202 C201 59.0(3) . . . . ?
O204 P2 C202 C203 -124.8(3) . . . . ?
O205 C209 C210 N201 0.2(5) . . . . ?
O205 C209 C210 C211 180.0(3) . . . . ?
P2 O203 C212 C213 -85.9(4) . . . . ?
P2 O204 C214 C15A -127.5(6) . . . . ?
P2 O204 C214 C15B -169.9(8) . . . . ?
P2 C202 C203 C204 4.4(6) . . . . ?
P2 C202 C203 C211 -174.6(2) . . . . ?
C201 N201 C210 C209 -177.0(3) . . . . ?
C201 N201 C210 C211 3.2(5) . . . . ?
C201 C202 C203 C204 -179.4(3) . . . . ?
C201 C202 C203 C211 1.6(5) . . . . ?
C202 C203 C204 C205 -177.0(4) . . . . ?
C202 C203 C211 C206 177.8(3) . . . . ?
C202 C203 C211 C210 -0.9(5) . . . . ?
C203 C204 C205 C206 -1.9(3) . . . . ?
C204 C203 C211 C206 -1.5(4) . . . . ?
C204 C203 C211 C210 179.8(3) . . . . ?
C204 C205 C206 C207 179.7(4) . . . . ?
C204 C205 C206 C211 1.1(4) . . . . ?
C205 C206 C207 C208 -178.5(3) . . . . ?
C205 C206 C211 C203 0.2(4) . . . . ?
C205 C206 C211 C210 178.9(3) . . . . ?
C206 C207 C208 C209 -0.4(5) . . . . ?
C207 C206 C211 C203 -178.6(3) . . . . ?
C207 C206 C211 C210 0.0(5) . . . . ?
C207 C208 C209 O205 -180.0(3) . . . . ?
C207 C208 C209 C210 0.7(5) . . . . ?
C208 C209 C210 N201 179.6(3) . . . . ?
C208 C209 C210 C211 -0.6(5) . . . . ?
C209 C210 C211 C203 178.8(3) . . . . ?
C209 C210 C211 C206 0.3(5) . . . . ?
C210 N201 C201 O201 177.8(3) . . . . ?
C210 N201 C201 C202 -2.6(5) . . . . ?
C211 C203 C204 C205 2.1(4) . . . . ?
C211 C206 C207 C208 0.0(5) . . . . ?
C212 O203 P2 O202 -10.5(3) . . . . ?
C212 O203 P2 O204 111.4(3) . . . . ?
C212 O203 P2 C202 -132.6(3) . . . . ?
C214 O204 P2 O202 150.0(3) . . . . ?
C214 O204 P2 O203 24.8(3) . . . . ?
C214 O204 P2 C202 -87.4(3) . . . . ?
C216 O205 C209 C208 7.8(5) . . . . ?
C216 O205 C209 C210 -172.8(3) . . . . ?
